data_1529596
loop_
_publ_author_name
'Batsanov, A.S.'
'Struchkov, Yu.T.'
'Batsanov, S.S.'

_publ_section_title
;
 Detonation synthesis and crystal structure of (Cl F6) (Cu F4)
;
_journal_name_full 'Doklady Akademii Nauk SSSR'
_journal_page_first 347
_journal_page_last 350
_journal_volume 251
_journal_year 1980
_chemical_formula_sum 'Cl Cu F10'
_chemical_name_systematic '(Cl F6) (Cu F4)'
_space_group_IT_number 14
_symmetry_space_group_name_Hall '-P 2ybc'
_symmetry_space_group_name_H-M 'P 1 21/c 1'
_cell_angle_alpha 90
_cell_angle_beta 105.42
_cell_angle_gamma 90
_cell_formula_units_Z 2
_cell_length_a 5.319
_cell_length_b 9.599
_cell_length_c 7.208
_cell_volume 354.772
_citation_journal_id_ASTM DANKAS
_cod_data_source_file Batsanov_DANKAS_1980_570.cif
_cod_data_source_block Cl1Cu1F10
_cod_original_cell_volume 354.7717
_cod_original_formula_sum 'Cl1 Cu1 F10'
_cod_database_code 1529596

loop_
_symmetry_equiv_pos_as_xyz
x,y,z
-x,y+1/2,-z+1/2
-x,-y,-z
x,-y-1/2,z-1/2

loop_
_atom_site_label
_atom_site_type_symbol
_atom_site_fract_x
_atom_site_fract_y
_atom_site_fract_z
_atom_site_occupancy
_atom_site_U_iso_or_equiv
F3 F-1 0.2969 0.0503 0.2906 1 0.0
F5 F-1 0.1228 0.1586 -0.1205 1 0.0
F2 F-1 0.7346 0.1056 0.4542 1 0.0
F4 F-1 0.2412 -0.1258 -0.08 1 0.0
Cu1 Cu+3 0 0 0 1 0.0
F1 F-1 0.3933 0.1348 0.6125 1 0.0
Cl1 Cl+7 0.5 0 0.5 1 0.0
